data_4080039
loop_
_publ_author_name
'Filak, Lukas K.'
'G\"oschl, Simone'
'Heffeter, Petra'
'Ghannadzadeh Samper, Katia'
'Egger, Alexander E.'
'Jakupec, Michael A.'
'Keppler, Bernhard K.'
'Berger, Walter'
'Arion, Vladimir B.'

_publ_section_title
;
 Metal--Arene Complexes with Indolo[3,2-c]-quinolines: Effects of
 Ruthenium vs Osmium and Modifications of the Lactam Unit on
 Intermolecular Interactions, Anticancer Activity, Cell Cycle, and
 Cellular Accumulation
;
_journal_issue 3
_journal_name_full Organometallics
_journal_page_first 903
_journal_paper_doi 10.1021/om3012272
_journal_volume 32
_journal_year 2013
_chemical_formula_moiety 'C31 H28 Cl N4 O Os, C2 H6 O, H2 O, Cl'
_chemical_formula_sum 'C33 H36 Cl2 N4 O3 Os'
_chemical_formula_weight 797.76
_chemical_name_systematic
; 
[(hapto^6^-p-Cymene)(5,11-dihydroindolo[3,2-c]quinolin-6-one-2-yl)-
(1-kappaN-pyridin-2-yl-methylidene)-kappaN-amine-chloridoosmium(II)]chloride  
;
_space_group_IT_number 14
_symmetry_cell_setting monoclinic
_symmetry_space_group_name_Hall '-P 2yn'
_symmetry_space_group_name_H-M 'P 1 21/n 1'
_atom_sites_solution_hydrogens geom
_atom_sites_solution_primary direct
_atom_sites_solution_secondary difmap
_audit_creation_method SHELXL-97
_cell_angle_alpha 90.00
_cell_angle_beta 90.096(7)
_cell_angle_gamma 90.00
_cell_formula_units_Z 4
_cell_length_a 17.7341(18)
_cell_length_b 9.5157(9)
_cell_length_c 19.070(2)
_cell_measurement_reflns_used 6029
_cell_measurement_temperature 100(2)
_cell_measurement_theta_max 22.09
_cell_measurement_theta_min 2.30
_cell_volume 3218.1(6)
_computing_cell_refinement 'Bruker SAINT'
_computing_data_collection 'Bruker APEX2'
_computing_data_reduction 'Bruker SAINT'
_computing_molecular_graphics 'Bruker SHELXTL'
_computing_publication_material 'Bruker SHELXTL'
_computing_structure_refinement 'SHELXL-97 (Sheldrick, 2008)'
_computing_structure_solution 'SHELXS-97 (Sheldrick, 2008)'
_diffrn_ambient_temperature 100(2)
_diffrn_measured_fraction_theta_full 0.998
_diffrn_measured_fraction_theta_max 0.998
_diffrn_measurement_device_type 'Bruker APEX-II CCD'
_diffrn_measurement_method '\f and \w scans'
_diffrn_radiation_monochromator graphite
_diffrn_radiation_source 'fine-focus sealed tube'
_diffrn_radiation_type MoK\a
_diffrn_radiation_wavelength 0.71073
_diffrn_reflns_av_R_equivalents 0.1263
_diffrn_reflns_av_sigmaI/netI 0.0717
_diffrn_reflns_limit_h_max 21
_diffrn_reflns_limit_h_min -21
_diffrn_reflns_limit_k_max 11
_diffrn_reflns_limit_k_min -11
_diffrn_reflns_limit_l_max 23
_diffrn_reflns_limit_l_min -23
_diffrn_reflns_number 53218
_diffrn_reflns_theta_full 26.00
_diffrn_reflns_theta_max 26.00
_diffrn_reflns_theta_min 2.14
_exptl_absorpt_coefficient_mu 4.168
_exptl_absorpt_correction_T_max 0.8852
_exptl_absorpt_correction_T_min 0.4608
_exptl_absorpt_correction_type multi-scan
_exptl_absorpt_process_details SADABS
_exptl_crystal_colour red
_exptl_crystal_density_diffrn 1.647
_exptl_crystal_density_method 'not measured'
_exptl_crystal_description plate
_exptl_crystal_F_000 1584
_exptl_crystal_size_max 0.22
_exptl_crystal_size_mid 0.20
_exptl_crystal_size_min 0.03
_refine_diff_density_max 1.486
_refine_diff_density_min -0.934
_refine_diff_density_rms 0.152
_refine_ls_extinction_method none
_refine_ls_goodness_of_fit_ref 1.027
_refine_ls_hydrogen_treatment mixed
_refine_ls_matrix_type full
_refine_ls_number_parameters 390
_refine_ls_number_reflns 6309
_refine_ls_number_restraints 3
_refine_ls_restrained_S_all 1.027
_refine_ls_R_factor_all 0.0701
_refine_ls_R_factor_gt 0.0395
_refine_ls_shift/su_max 0.002
_refine_ls_shift/su_mean 0.000
_refine_ls_structure_factor_coef Fsqd
_refine_ls_weighting_details 'calc w=1/[\s^2^(Fo^2^)+(0.0377P)^2^+1.8699P] where P=(Fo^2^+2Fc^2^)/3'
_refine_ls_weighting_scheme calc
_refine_ls_wR_factor_gt 0.0865
_refine_ls_wR_factor_ref 0.0950
_reflns_number_gt 4584
_reflns_number_total 6309
_reflns_threshold_expression >2sigma(I)
_cod_data_source_file om3012272_si_002.cif
_cod_data_source_block ribu030
_cod_original_cell_volume 3218.2(6)
_cod_original_sg_symbol_H-M P21/n
_cod_database_code 4080039

loop_
_symmetry_equiv_pos_as_xyz
'x, y, z'
'-x+1/2, y+1/2, -z+1/2'
'-x, -y, -z'
'x-1/2, -y-1/2, z-1/2'

loop_
_atom_site_label
_atom_site_type_symbol
_atom_site_fract_x
_atom_site_fract_y
_atom_site_fract_z
_atom_site_U_iso_or_equiv
_atom_site_adp_type
_atom_site_occupancy
_atom_site_symmetry_multiplicity
_atom_site_calc_flag
_atom_site_refinement_flags
Os1 Os 0.619456(13) 1.14026(2) 0.783230(12) 0.02193(9) Uani 1 1 d .
Cl1 Cl 0.74317(8) 1.11627(15) 0.73490(8) 0.0312(4) Uani 1 1 d .
Cl2 Cl 0.86834(10) 0.06380(18) 0.53722(9) 0.0387(4) Uani 1 1 d .
O6 O 0.4264(3) 0.3978(5) 0.5430(2) 0.0360(11) Uani 1 1 d .
N11 N 0.4084(3) 0.5105(5) 0.7787(3) 0.0247(12) Uani 1 1 d .
H11 H 0.4168 0.5487 0.8200 0.030 Uiso 1 1 calc R
N5 N 0.4990(3) 0.5782(5) 0.5850(2) 0.0261(12) Uani 1 1 d .
H5 H 0.5162 0.5914 0.5422 0.031 Uiso 1 1 calc R
N12 N 0.6191(3) 0.9228(5) 0.7944(2) 0.0202(11) Uani 1 1 d .
N15 N 0.6744(3) 1.1057(5) 0.8781(3) 0.0268(12) Uani 1 1 d .
C8 C 0.2631(4) 0.2022(8) 0.7110(4) 0.050(2) Uani 1 1 d .
H8 H 0.2300 0.1325 0.6929 0.059 Uiso 1 1 calc R
C9 C 0.2592(4) 0.2367(8) 0.7822(4) 0.046(2) Uani 1 1 d .
H9 H 0.2239 0.1899 0.8115 0.055 Uiso 1 1 calc R
C10 C 0.3061(4) 0.3380(7) 0.8103(4) 0.0359(17) Uani 1 1 d .
H10 H 0.3044 0.3608 0.8587 0.043 Uiso 1 1 calc R
C10A C 0.3564(3) 0.4062(6) 0.7645(3) 0.0273(14) Uani 1 1 d .
C11A C 0.4445(3) 0.5444(6) 0.7178(3) 0.0231(13) Uani 1 1 d .
C11B C 0.5021(3) 0.6480(6) 0.7070(3) 0.0197(12) Uani 1 1 d .
C4A C 0.5283(3) 0.6625(6) 0.6375(3) 0.0218(13) Uani 1 1 d .
C4 C 0.5835(3) 0.7617(6) 0.6211(3) 0.0248(14) Uani 1 1 d .
H4 H 0.6011 0.7699 0.5742 0.030 Uiso 1 1 calc R
C3 C 0.6125(3) 0.8472(6) 0.6723(3) 0.0246(13) Uani 1 1 d .
H3 H 0.6491 0.9164 0.6609 0.030 Uiso 1 1 calc R
C2 C 0.5876(3) 0.8319(6) 0.7422(3) 0.0243(14) Uani 1 1 d .
C1 C 0.5335(3) 0.7336(6) 0.7599(3) 0.0210(13) Uani 1 1 d .
H1 H 0.5175 0.7238 0.8072 0.025 Uiso 1 1 calc R
C6 C 0.4452(4) 0.4750(6) 0.5941(3) 0.0286(15) Uani 1 1 d .
C6A C 0.4166(3) 0.4619(6) 0.6633(3) 0.0250(14) Uani 1 1 d .
C6B C 0.3599(4) 0.3720(6) 0.6929(3) 0.0271(14) Uani 1 1 d .
C7 C 0.3130(4) 0.2656(7) 0.6668(4) 0.0371(17) Uani 1 1 d .
H7 H 0.3159 0.2382 0.6190 0.045 Uiso 1 1 calc R
C13 C 0.6452(3) 0.8696(6) 0.8519(3) 0.0263(14) Uani 1 1 d .
H13 H 0.6434 0.7716 0.8613 0.032 Uiso 1 1 calc R
C14 C 0.6774(3) 0.9696(6) 0.9015(3) 0.0228(13) Uani 1 1 d .
C19 C 0.7116(3) 0.9334(7) 0.9643(3) 0.0278(14) Uani 1 1 d .
H19 H 0.7119 0.8384 0.9797 0.033 Uiso 1 1 calc R
C18 C 0.7451(4) 1.0368(7) 1.0040(3) 0.0340(16) Uani 1 1 d .
H18 H 0.7687 1.0143 1.0473 0.041 Uiso 1 1 calc R
C17 C 0.7440(4) 1.1726(7) 0.9801(4) 0.0392(18) Uani 1 1 d .
H17 H 0.7673 1.2449 1.0069 0.047 Uiso 1 1 calc R
C16 C 0.7090(4) 1.2051(7) 0.9169(3) 0.0343(16) Uani 1 1 d .
H16 H 0.7096 1.2994 0.9006 0.041 Uiso 1 1 calc R
C20 C 0.5934(4) 1.2976(7) 0.6988(4) 0.0331(16) Uani 1 1 d .
C21 C 0.5432(4) 1.1852(7) 0.6937(4) 0.0314(15) Uani 1 1 d .
H21 H 0.5368 1.1378 0.6503 0.038 Uiso 1 1 calc R
C22 C 0.5014(3) 1.1412(6) 0.7539(3) 0.0288(14) Uani 1 1 d .
H22 H 0.4690 1.0620 0.7495 0.035 Uiso 1 1 calc R
C23 C 0.5058(4) 1.2098(7) 0.8198(3) 0.0326(16) Uani 1 1 d .
C24 C 0.5600(4) 1.3220(6) 0.8223(4) 0.0341(16) Uani 1 1 d .
H24 H 0.5679 1.3681 0.8659 0.041 Uiso 1 1 calc R
C25 C 0.6019(4) 1.3673(7) 0.7644(4) 0.0361(16) Uani 1 1 d .
H25 H 0.6358 1.4441 0.7688 0.043 Uiso 1 1 calc R
C26 C 0.6422(4) 1.3377(7) 0.6378(4) 0.047(2) Uani 1 1 d .
H26A H 0.6671 1.2537 0.6192 0.070 Uiso 1 1 calc R
H26B H 0.6805 1.4054 0.6532 0.070 Uiso 1 1 calc R
H26C H 0.6110 1.3803 0.6010 0.070 Uiso 1 1 calc R
C27 C 0.4601(4) 1.1665(8) 0.8837(4) 0.0407(18) Uani 1 1 d .
H27 H 0.4186 1.2368 0.8887 0.049 Uiso 1 1 calc R
C28 C 0.4230(5) 1.0244(9) 0.8744(4) 0.064(3) Uani 1 1 d .
H28A H 0.3940 1.0012 0.9165 0.096 Uiso 1 1 calc R
H28B H 0.4618 0.9527 0.8668 0.096 Uiso 1 1 calc R
H28C H 0.3891 1.0273 0.8337 0.096 Uiso 1 1 calc R
C29 C 0.5053(5) 1.1691(9) 0.9531(4) 0.058(2) Uani 1 1 d .
H29A H 0.5291 1.2613 0.9588 0.086 Uiso 1 1 calc R
H29B H 0.5442 1.0961 0.9519 0.086 Uiso 1 1 calc R
H29C H 0.4711 1.1516 0.9924 0.086 Uiso 1 1 calc R
O2 O 0.4572(3) 0.5852(5) 0.9133(2) 0.0411(12) Uani 1 1 d D
H20A H 0.4187 0.5899 0.9398 0.049 Uiso 1 1 d RD
H20B H 0.5005 0.5941 0.9319 0.049 Uiso 1 1 d RD
O3 O 0.6905(4) 0.0141(8) 0.5297(4) 0.089(2) Uani 1 1 d .
H30 H 0.7377 0.0154 0.5333 0.134 Uiso 1 1 calc R
C30 C 0.6693(6) 0.0710(10) 0.4658(4) 0.070(3) Uani 1 1 d .
H30A H 0.7021 0.0315 0.4287 0.084 Uiso 1 1 calc R
H30B H 0.6779 0.1738 0.4672 0.084 Uiso 1 1 calc R
C31 C 0.5914(6) 0.0451(12) 0.4471(6) 0.104(4) Uani 1 1 d .
H31A H 0.5806 0.0881 0.4015 0.156 Uiso 1 1 calc R
H31B H 0.5583 0.0861 0.4828 0.156 Uiso 1 1 calc R
H31C H 0.5826 -0.0564 0.4444 0.156 Uiso 1 1 calc R

loop_
_atom_site_aniso_label
_atom_site_aniso_U_11
_atom_site_aniso_U_22
_atom_site_aniso_U_33
_atom_site_aniso_U_23
_atom_site_aniso_U_13
_atom_site_aniso_U_12
Os1 0.02007(13) 0.01838(13) 0.02732(13) -0.00238(12) -0.00253(9) 0.00064(11)
Cl1 0.0218(8) 0.0313(9) 0.0405(9) 0.0024(7) 0.0008(7) 0.0011(7)
Cl2 0.0390(10) 0.0346(9) 0.0425(10) -0.0031(8) 0.0041(8) 0.0031(8)
O6 0.036(3) 0.043(3) 0.030(2) -0.012(2) -0.003(2) -0.015(2)
N11 0.026(3) 0.023(3) 0.025(3) -0.002(2) -0.001(2) -0.003(2)
N5 0.028(3) 0.031(3) 0.019(3) -0.005(2) 0.000(2) -0.004(2)
N12 0.021(3) 0.020(2) 0.020(3) -0.003(2) -0.003(2) -0.004(2)
N15 0.025(3) 0.024(3) 0.031(3) -0.008(2) -0.002(2) 0.001(2)
C8 0.042(5) 0.047(5) 0.059(5) 0.003(4) -0.007(4) -0.028(4)
C9 0.042(5) 0.043(5) 0.052(5) 0.006(4) 0.007(4) -0.016(4)
C10 0.033(4) 0.032(4) 0.043(4) 0.007(3) 0.000(3) -0.010(3)
C10A 0.019(3) 0.023(3) 0.040(4) 0.002(3) -0.003(3) 0.000(3)
C11A 0.016(3) 0.021(3) 0.032(3) -0.002(3) -0.005(3) 0.009(3)
C11B 0.018(3) 0.020(3) 0.022(3) -0.004(3) -0.001(2) 0.001(3)
C4A 0.017(3) 0.024(3) 0.025(3) -0.002(3) -0.006(2) 0.001(3)
C4 0.023(3) 0.024(3) 0.027(3) -0.005(3) 0.003(3) 0.000(3)
C3 0.027(3) 0.017(3) 0.030(3) 0.001(3) 0.000(3) 0.006(3)
C2 0.024(3) 0.015(3) 0.034(3) -0.006(3) -0.002(3) 0.006(2)
C1 0.027(3) 0.017(3) 0.019(3) 0.000(2) 0.002(3) 0.000(3)
C6 0.031(4) 0.025(3) 0.030(3) -0.005(3) -0.011(3) -0.001(3)
C6A 0.019(3) 0.025(3) 0.031(3) -0.006(3) -0.007(3) -0.001(3)
C6B 0.028(3) 0.018(3) 0.035(3) 0.000(3) -0.003(3) -0.005(3)
C7 0.033(4) 0.042(4) 0.036(4) -0.006(3) -0.009(3) -0.010(3)
C13 0.026(3) 0.023(3) 0.029(3) -0.003(3) 0.002(3) 0.002(3)
C14 0.020(3) 0.024(3) 0.024(3) -0.003(3) 0.000(3) 0.001(3)
C19 0.028(4) 0.035(4) 0.021(3) 0.001(3) 0.004(3) 0.000(3)
C18 0.031(4) 0.040(4) 0.030(4) -0.006(3) -0.010(3) -0.002(3)
C17 0.040(4) 0.035(4) 0.042(4) -0.007(3) -0.016(3) -0.011(3)
C16 0.033(4) 0.031(4) 0.039(4) -0.008(3) -0.004(3) -0.006(3)
C20 0.027(4) 0.031(4) 0.042(4) 0.009(3) 0.003(3) 0.006(3)
C21 0.023(4) 0.031(4) 0.040(4) 0.000(3) -0.005(3) 0.005(3)
C22 0.020(3) 0.022(3) 0.044(4) 0.004(3) -0.004(3) 0.002(3)
C23 0.028(4) 0.034(4) 0.036(4) -0.002(3) 0.007(3) 0.013(3)
C24 0.038(4) 0.024(4) 0.041(4) -0.009(3) -0.002(3) 0.006(3)
C25 0.026(4) 0.020(3) 0.062(5) 0.002(3) -0.001(3) 0.003(3)
C26 0.039(4) 0.043(5) 0.059(5) 0.017(4) 0.008(4) 0.010(4)
C27 0.034(4) 0.045(5) 0.043(4) -0.006(3) 0.010(3) 0.019(3)
C28 0.059(6) 0.065(6) 0.067(6) 0.010(5) 0.033(5) -0.011(5)
C29 0.059(6) 0.071(6) 0.042(4) 0.004(4) 0.010(4) 0.014(5)
O2 0.039(3) 0.059(3) 0.025(2) -0.001(2) 0.000(2) -0.010(3)
O3 0.063(5) 0.083(5) 0.121(6) 0.047(4) -0.022(4) -0.018(4)
C30 0.088(8) 0.070(6) 0.052(5) 0.012(5) -0.014(5) -0.016(6)
C31 0.070(8) 0.110(10) 0.133(10) -0.008(8) -0.035(7) 0.021(7)

loop_
_atom_type_symbol
_atom_type_description
_atom_type_scat_dispersion_real
_atom_type_scat_dispersion_imag
_atom_type_scat_source
C C 0.0033 0.0016 'International Tables Vol C Tables 4.2.6.8 and 6.1.1.4'
H H 0.0000 0.0000 'International Tables Vol C Tables 4.2.6.8 and 6.1.1.4'
N N 0.0061 0.0033 'International Tables Vol C Tables 4.2.6.8 and 6.1.1.4'
O O 0.0106 0.0060 'International Tables Vol C Tables 4.2.6.8 and 6.1.1.4'
Cl Cl 0.1484 0.1585 'International Tables Vol C Tables 4.2.6.8 and 6.1.1.4'
Os Os -1.2165 7.6030 'International Tables Vol C Tables 4.2.6.8 and 6.1.1.4'

loop_
_geom_angle_atom_site_label_1
_geom_angle_atom_site_label_2
_geom_angle_atom_site_label_3
_geom_angle
N15 Os1 N12 75.83(18)
N15 Os1 C24 93.1(2)
N12 Os1 C24 139.5(2)
N15 Os1 C22 132.5(2)
N12 Os1 C22 91.6(2)
C24 Os1 C22 67.3(2)
N15 Os1 C25 111.2(2)
N12 Os1 C25 171.0(2)
C24 Os1 C25 37.4(2)
C22 Os1 C25 79.6(2)
N15 Os1 C21 169.8(2)
N12 Os1 C21 105.6(2)
C24 Os1 C21 79.3(2)
C22 Os1 C21 38.0(2)
C25 Os1 C21 66.5(3)
N15 Os1 C23 101.4(2)
N12 Os1 C23 105.1(2)
C24 Os1 C23 38.2(2)
C22 Os1 C23 37.5(2)
C25 Os1 C23 68.6(2)
C21 Os1 C23 68.5(2)
N15 Os1 C20 145.5(2)
N12 Os1 C20 137.4(2)
C24 Os1 C20 67.3(2)
C22 Os1 C20 67.4(2)
C25 Os1 C20 37.2(2)
C21 Os1 C20 36.4(2)
C23 Os1 C20 80.9(2)
N15 Os1 Cl1 83.79(14)
N12 Os1 Cl1 86.98(13)
C24 Os1 Cl1 131.16(19)
C22 Os1 Cl1 141.96(17)
C25 Os1 Cl1 99.17(18)
C21 Os1 Cl1 106.29(18)
C23 Os1 Cl1 167.71(18)
C20 Os1 Cl1 88.56(17)
C11A N11 C10A 108.5(5)
C11A N11 H11 125.8
C10A N11 H11 125.8
C6 N5 C4A 125.4(5)
C6 N5 H5 117.3
C4A N5 H5 117.3
C13 N12 C2 119.5(5)
C13 N12 Os1 118.3(4)
C2 N12 Os1 122.1(4)
C16 N15 C14 117.9(5)
C16 N15 Os1 125.4(4)
C14 N15 Os1 116.7(4)
C7 C8 C9 121.9(7)
C7 C8 H8 119.0
C9 C8 H8 119.0
C10 C9 C8 120.7(7)
C10 C9 H9 119.7
C8 C9 H9 119.7
C9 C10 C10A 117.6(7)
C9 C10 H10 121.2
C10A C10 H10 121.2
N11 C10A C6B 109.0(5)
N11 C10A C10 129.3(6)
C6B C10A C10 121.7(6)
N11 C11A C6A 109.5(5)
N11 C11A C11B 128.3(5)
C6A C11A C11B 122.2(6)
C1 C11B C4A 119.1(5)
C1 C11B C11A 125.0(5)
C4A C11B C11A 115.9(5)
N5 C4A C4 119.4(5)
N5 C4A C11B 120.0(5)
C4 C4A C11B 120.6(5)
C3 C4 C4A 120.2(6)
C3 C4 H4 119.9
C4A C4 H4 119.9
C4 C3 C2 119.6(6)
C4 C3 H3 120.2
C2 C3 H3 120.2
C1 C2 C3 121.2(5)
C1 C2 N12 120.7(5)
C3 C2 N12 118.1(5)
C2 C1 C11B 119.3(5)
C2 C1 H1 120.4
C11B C1 H1 120.4
O6 C6 N5 119.7(6)
O6 C6 C6A 124.9(6)
N5 C6 C6A 115.4(5)
C11A C6A C6 121.1(6)
C11A C6A C6B 106.9(5)
C6 C6A C6B 132.0(6)
C7 C6B C10A 119.1(6)
C7 C6B C6A 134.9(6)
C10A C6B C6A 106.1(5)
C8 C7 C6B 119.0(7)
C8 C7 H7 120.5
C6B C7 H7 120.5
N12 C13 C14 115.7(5)
N12 C13 H13 122.1
C14 C13 H13 122.1
N15 C14 C19 122.1(6)
N15 C14 C13 113.1(5)
C19 C14 C13 124.7(6)
C18 C19 C14 119.1(6)
C18 C19 H19 120.5
C14 C19 H19 120.5
C17 C18 C19 119.1(6)
C17 C18 H18 120.5
C19 C18 H18 120.5
C18 C17 C16 120.2(6)
C18 C17 H17 119.9
C16 C17 H17 119.9
N15 C16 C17 121.5(6)
N15 C16 H16 119.3
C17 C16 H16 119.3
C21 C20 C25 119.0(6)
C21 C20 C26 120.7(6)
C25 C20 C26 120.2(6)
C21 C20 Os1 70.7(4)
C25 C20 Os1 70.1(4)
C26 C20 Os1 127.4(5)
C20 C21 C22 120.1(6)
C20 C21 Os1 72.9(4)
C22 C21 Os1 69.1(3)
C20 C21 H21 120.0
C22 C21 H21 120.0
Os1 C21 H21 130.7
C23 C22 C21 123.2(6)
C23 C22 Os1 73.8(4)
C21 C22 Os1 72.9(4)
C23 C22 H22 118.4
C21 C22 H22 118.4
Os1 C22 H22 127.1
C22 C23 C24 114.1(6)
C22 C23 C27 123.8(6)
C24 C23 C27 122.1(6)
C22 C23 Os1 68.6(3)
C24 C23 Os1 68.1(4)
C27 C23 Os1 130.7(5)
C25 C24 C23 123.9(6)
C25 C24 Os1 73.4(4)
C23 C24 Os1 73.8(4)
C25 C24 H24 118.0
C23 C24 H24 118.0
Os1 C24 H24 127.0
C24 C25 C20 119.6(6)
C24 C25 Os1 69.3(4)
C20 C25 Os1 72.7(4)
C24 C25 H25 120.2
C20 C25 H25 120.2
Os1 C25 H25 130.4
C20 C26 H26A 109.5
C20 C26 H26B 109.5
H26A C26 H26B 109.5
C20 C26 H26C 109.5
H26A C26 H26C 109.5
H26B C26 H26C 109.5
C28 C27 C23 112.3(6)
C28 C27 C29 109.8(7)
C23 C27 C29 114.0(6)
C28 C27 H27 106.7
C23 C27 H27 106.7
C29 C27 H27 106.7
C27 C28 H28A 109.5
C27 C28 H28B 109.5
H28A C28 H28B 109.5
C27 C28 H28C 109.5
H28A C28 H28C 109.5
H28B C28 H28C 109.5
C27 C29 H29A 109.5
C27 C29 H29B 109.5
H29A C29 H29B 109.5
C27 C29 H29C 109.5
H29A C29 H29C 109.5
H29B C29 H29C 109.5
H20A O2 H20B 118.2
C30 O3 H30 109.5
O3 C30 C31 114.0(9)
O3 C30 H30A 108.8
C31 C30 H30A 108.8
O3 C30 H30B 108.8
C31 C30 H30B 108.8
H30A C30 H30B 107.6
C30 C31 H31A 109.5
C30 C31 H31B 109.5
H31A C31 H31B 109.5
C30 C31 H31C 109.5
H31A C31 H31C 109.5
H31B C31 H31C 109.5

loop_
_geom_bond_atom_site_label_1
_geom_bond_atom_site_label_2
_geom_bond_distance
Os1 N15 2.080(5)
Os1 N12 2.081(5)
Os1 C24 2.158(6)
Os1 C22 2.167(6)
Os1 C25 2.212(6)
Os1 C21 2.217(6)
Os1 C23 2.234(6)
Os1 C20 2.246(6)
Os1 Cl1 2.3920(16)
O6 C6 1.265(7)
N11 C11A 1.366(7)
N11 C10A 1.381(7)
N11 H11 0.8800
N5 C6 1.381(8)
N5 C4A 1.384(7)
N5 H5 0.8800
N12 C13 1.293(7)
N12 C2 1.431(7)
N15 C16 1.347(8)
N15 C14 1.371(7)
C8 C7 1.365(10)
C8 C9 1.398(10)
C8 H8 0.9500
C9 C10 1.381(9)
C9 H9 0.9500
C10 C10A 1.408(9)
C10 H10 0.9500
C10A C6B 1.404(9)
C11A C6A 1.393(8)
C11A C11B 1.435(8)
C11B C1 1.409(7)
C11B C4A 1.412(8)
C4A C4 1.396(8)
C4 C3 1.371(8)
C4 H4 0.9500
C3 C2 1.412(8)
C3 H3 0.9500
C2 C1 1.383(8)
C1 H1 0.9500
C6 C6A 1.420(9)
C6A C6B 1.435(8)
C6B C7 1.402(8)
C7 H7 0.9500
C13 C14 1.456(8)
C13 H13 0.9500
C14 C19 1.386(8)
C19 C18 1.376(8)
C19 H19 0.9500
C18 C17 1.371(9)
C18 H18 0.9500
C17 C16 1.390(9)
C17 H17 0.9500
C16 H16 0.9500
C20 C21 1.395(9)
C20 C25 1.423(9)
C20 C26 1.501(9)
C21 C22 1.430(9)
C21 H21 0.9500
C22 C23 1.418(9)
C22 H22 0.9500
C23 C24 1.438(9)
C23 C27 1.521(9)
C24 C25 1.400(9)
C24 H24 0.9500
C25 H25 0.9500
C26 H26A 0.9800
C26 H26B 0.9800
C26 H26C 0.9800
C27 C28 1.514(10)
C27 C29 1.545(10)
C27 H27 1.0000
C28 H28A 0.9800
C28 H28B 0.9800
C28 H28C 0.9800
C29 H29A 0.9800
C29 H29B 0.9800
C29 H29C 0.9800
O2 H20A 0.8510
O2 H20B 0.8505
O3 C30 1.385(9)
O3 H30 0.8400
C30 C31 1.448(12)
C30 H30A 0.9900
C30 H30B 0.9900
C31 H31A 0.9800
C31 H31B 0.9800
C31 H31C 0.9800

loop_
_geom_torsion_atom_site_label_1
_geom_torsion_atom_site_label_2
_geom_torsion_atom_site_label_3
_geom_torsion_atom_site_label_4
_geom_torsion
N15 Os1 N12 C13 4.9(4)
C24 Os1 N12 C13 -73.1(6)
C22 Os1 N12 C13 -128.8(5)
C25 Os1 N12 C13 -137.4(14)
C21 Os1 N12 C13 -164.7(4)
C23 Os1 N12 C13 -93.3(5)
C20 Os1 N12 C13 173.8(4)
Cl1 Os1 N12 C13 89.2(4)
N15 Os1 N12 C2 -178.4(5)
C24 Os1 N12 C2 103.6(5)
C22 Os1 N12 C2 47.9(5)
C25 Os1 N12 C2 39.4(16)
C21 Os1 N12 C2 12.0(5)
C23 Os1 N12 C2 83.4(5)
C20 Os1 N12 C2 -9.5(6)
Cl1 Os1 N12 C2 -94.1(4)
N12 Os1 N15 C16 173.0(5)
C24 Os1 N15 C16 -46.5(5)
C22 Os1 N15 C16 -108.2(5)
C25 Os1 N15 C16 -12.9(6)
C21 Os1 N15 C16 -87.7(13)
C23 Os1 N15 C16 -84.1(5)
C20 Os1 N15 C16 6.3(7)
Cl1 Os1 N15 C16 84.6(5)
N12 Os1 N15 C14 -4.7(4)
C24 Os1 N15 C14 135.8(4)
C22 Os1 N15 C14 74.1(5)
C25 Os1 N15 C14 169.4(4)
C21 Os1 N15 C14 94.6(12)
C23 Os1 N15 C14 98.2(5)
C20 Os1 N15 C14 -171.4(4)
Cl1 Os1 N15 C14 -93.1(4)
C7 C8 C9 C10 0.4(12)
C8 C9 C10 C10A 1.1(11)
C11A N11 C10A C6B 0.5(7)
C11A N11 C10A C10 -179.8(6)
C9 C10 C10A N11 179.6(6)
C9 C10 C10A C6B -0.7(10)
C10A N11 C11A C6A -0.3(6)
C10A N11 C11A C11B 179.2(6)
N11 C11A C11B C1 1.4(10)
C6A C11A C11B C1 -179.2(5)
N11 C11A C11B C4A -178.7(5)
C6A C11A C11B C4A 0.7(8)
C6 N5 C4A C4 179.0(6)
C6 N5 C4A C11B -1.0(9)
C1 C11B C4A N5 179.1(5)
C11A C11B C4A N5 -0.8(8)
C1 C11B C4A C4 -1.0(8)
C11A C11B C4A C4 179.1(5)
N5 C4A C4 C3 179.3(5)
C11B C4A C4 C3 -0.7(9)
C4A C4 C3 C2 1.7(9)
C4 C3 C2 C1 -1.1(9)
C4 C3 C2 N12 179.9(5)
C13 N12 C2 C1 50.6(8)
Os1 N12 C2 C1 -126.1(5)
C13 N12 C2 C3 -130.4(6)
Os1 N12 C2 C3 52.9(6)
C3 C2 C1 C11B -0.5(9)
N12 C2 C1 C11B 178.4(5)
C4A C11B C1 C2 1.6(8)
C11A C11B C1 C2 -178.5(5)
C4A N5 C6 O6 -175.2(5)
C4A N5 C6 C6A 2.9(9)
N11 C11A C6A C6 -179.3(5)
C11B C11A C6A C6 1.2(9)
N11 C11A C6A C6B 0.0(7)
C11B C11A C6A C6B -179.5(5)
O6 C6 C6A C11A 175.1(6)
N5 C6 C6A C11A -2.9(9)
O6 C6 C6A C6B -4.0(11)
N5 C6 C6A C6B 178.1(6)
N11 C10A C6B C7 178.6(6)
C10 C10A C6B C7 -1.1(10)
N11 C10A C6B C6A -0.5(7)
C10 C10A C6B C6A 179.8(6)
C11A C6A C6B C7 -178.6(7)
C6 C6A C6B C7 0.6(13)
C11A C6A C6B C10A 0.3(7)
C6 C6A C6B C10A 179.5(6)
C9 C8 C7 C6B -2.3(12)
C10A C6B C7 C8 2.6(10)
C6A C6B C7 C8 -178.6(7)
C2 N12 C13 C14 179.0(5)
Os1 N12 C13 C14 -4.2(7)
C16 N15 C14 C19 2.9(9)
Os1 N15 C14 C19 -179.2(4)
C16 N15 C14 C13 -173.8(5)
Os1 N15 C14 C13 4.1(6)
N12 C13 C14 N15 0.1(8)
N12 C13 C14 C19 -176.5(6)
N15 C14 C19 C18 -1.4(9)
C13 C14 C19 C18 174.9(6)
C14 C19 C18 C17 -0.3(10)
C19 C18 C17 C16 0.4(11)
C14 N15 C16 C17 -2.8(9)
Os1 N15 C16 C17 179.6(5)
C18 C17 C16 N15 1.2(11)
N15 Os1 C20 C21 -162.7(4)
N12 Os1 C20 C21 36.5(5)
C24 Os1 C20 C21 -103.1(4)
C22 Os1 C20 C21 -29.4(4)
C25 Os1 C20 C21 -132.3(6)
C23 Os1 C20 C21 -65.9(4)
Cl1 Os1 C20 C21 120.4(4)
N15 Os1 C20 C25 -30.4(6)
N12 Os1 C20 C25 168.8(3)
C24 Os1 C20 C25 29.2(4)
C22 Os1 C20 C25 103.0(4)
C21 Os1 C20 C25 132.3(6)
C23 Os1 C20 C25 66.4(4)
Cl1 Os1 C20 C25 -107.3(4)
N15 Os1 C20 C26 82.9(7)
N12 Os1 C20 C26 -77.9(7)
C24 Os1 C20 C26 142.5(7)
C22 Os1 C20 C26 -143.7(7)
C25 Os1 C20 C26 113.3(8)
C21 Os1 C20 C26 -114.4(8)
C23 Os1 C20 C26 179.7(7)
Cl1 Os1 C20 C26 6.1(6)
C25 C20 C21 C22 -0.3(9)
C26 C20 C21 C22 175.1(6)
Os1 C20 C21 C22 52.4(5)
C25 C20 C21 Os1 -52.6(5)
C26 C20 C21 Os1 122.7(6)
N15 Os1 C21 C20 108.1(12)
N12 Os1 C21 C20 -155.3(4)
C24 Os1 C21 C20 66.1(4)
C22 Os1 C21 C20 132.8(6)
C25 Os1 C21 C20 29.2(4)
C23 Os1 C21 C20 104.3(4)
Cl1 Os1 C21 C20 -63.9(4)
N15 Os1 C21 C22 -24.6(14)
N12 Os1 C21 C22 71.9(4)
C24 Os1 C21 C22 -66.7(4)
C25 Os1 C21 C22 -103.6(4)
C23 Os1 C21 C22 -28.4(4)
C20 Os1 C21 C22 -132.8(6)
Cl1 Os1 C21 C22 163.3(3)
C20 C21 C22 C23 2.4(9)
Os1 C21 C22 C23 56.6(5)
C20 C21 C22 Os1 -54.2(5)
N15 Os1 C22 C23 40.9(5)
N12 Os1 C22 C23 113.0(4)
C24 Os1 C22 C23 -31.4(4)
C25 Os1 C22 C23 -68.3(4)
C21 Os1 C22 C23 -133.4(6)
C20 Os1 C22 C23 -105.2(4)
Cl1 Os1 C22 C23 -159.9(3)
N15 Os1 C22 C21 174.3(3)
N12 Os1 C22 C21 -113.6(4)
C24 Os1 C22 C21 102.0(4)
C25 Os1 C22 C21 65.0(4)
C23 Os1 C22 C21 133.4(6)
C20 Os1 C22 C21 28.2(4)
Cl1 Os1 C22 C21 -26.5(5)
C21 C22 C23 C24 -4.1(9)
Os1 C22 C23 C24 52.1(5)
C21 C22 C23 C27 178.4(6)
Os1 C22 C23 C27 -125.4(6)
C21 C22 C23 Os1 -56.2(5)
N15 Os1 C23 C22 -150.5(4)
N12 Os1 C23 C22 -72.3(4)
C24 Os1 C23 C22 129.0(6)
C25 Os1 C23 C22 101.0(4)
C21 Os1 C23 C22 28.8(4)
C20 Os1 C23 C22 64.4(4)
Cl1 Os1 C23 C22 95.7(8)
N15 Os1 C23 C24 80.5(4)
N12 Os1 C23 C24 158.7(4)
C22 Os1 C23 C24 -129.0(6)
C25 Os1 C23 C24 -28.0(4)
C21 Os1 C23 C24 -100.2(4)
C20 Os1 C23 C24 -64.6(4)
Cl1 Os1 C23 C24 -33.3(10)
N15 Os1 C23 C27 -33.7(6)
N12 Os1 C23 C27 44.5(6)
C24 Os1 C23 C27 -114.1(8)
C22 Os1 C23 C27 116.9(8)
C25 Os1 C23 C27 -142.2(7)
C21 Os1 C23 C27 145.7(7)
C20 Os1 C23 C27 -178.7(7)
Cl1 Os1 C23 C27 -147.4(6)
C22 C23 C24 C25 3.9(9)
C27 C23 C24 C25 -178.5(6)
Os1 C23 C24 C25 56.3(6)
C22 C23 C24 Os1 -52.4(5)
C27 C23 C24 Os1 125.2(6)
N15 Os1 C24 C25 121.7(4)
N12 Os1 C24 C25 -166.6(4)
C22 Os1 C24 C25 -103.0(4)
C21 Os1 C24 C25 -65.1(4)
C23 Os1 C24 C25 -133.9(6)
C20 Os1 C24 C25 -29.1(4)
Cl1 Os1 C24 C25 37.2(5)
N15 Os1 C24 C23 -104.4(4)
N12 Os1 C24 C23 -32.7(5)
C22 Os1 C24 C23 30.9(4)
C25 Os1 C24 C23 133.9(6)
C21 Os1 C24 C23 68.7(4)
C20 Os1 C24 C23 104.8(4)
Cl1 Os1 C24 C23 171.1(3)
C23 C24 C25 C20 -2.1(10)
Os1 C24 C25 C20 54.4(5)
C23 C24 C25 Os1 -56.5(6)
C21 C20 C25 C24 0.1(9)
C26 C20 C25 C24 -175.3(6)
Os1 C20 C25 C24 -52.8(5)
C21 C20 C25 Os1 52.9(5)
C26 C20 C25 Os1 -122.5(6)
N15 Os1 C25 C24 -65.7(4)
N12 Os1 C25 C24 74.7(15)
C22 Os1 C25 C24 66.1(4)
C21 Os1 C25 C24 103.6(4)
C23 Os1 C25 C24 28.6(4)
C20 Os1 C25 C24 132.2(6)
Cl1 Os1 C25 C24 -152.5(4)
N15 Os1 C25 C20 162.1(4)
N12 Os1 C25 C20 -57.5(15)
C24 Os1 C25 C20 -132.2(6)
C22 Os1 C25 C20 -66.1(4)
C21 Os1 C25 C20 -28.6(4)
C23 Os1 C25 C20 -103.6(4)
Cl1 Os1 C25 C20 75.3(4)
C22 C23 C27 C28 12.7(9)
C24 C23 C27 C28 -164.7(7)
Os1 C23 C27 C28 -77.2(8)
C22 C23 C27 C29 138.4(7)
C24 C23 C27 C29 -39.0(9)
Os1 C23 C27 C29 48.6(9)
